data_4122120
loop_
_publ_author_name
'Ciszek, Jacob W.'
'Keane, Zachary K.'
'Cheng, Long'
'Stewart, Michael P.'
'Yu, Lam H.'
'Natelson, Douglas'
'Tour, James M.'

_publ_section_title
;
 Neutral Complexes of First Row Transition Metals Bearing Unbound
 Thiocyanates and Their Assembly on Metallic Surfaces &#x00A0;[J. Am.
 Chem. Soc.2006,128, 3179&#x2212;3189].&#x00A0;
;
_journal_issue 18
_journal_name_full 'Journal of the American Chemical Society'
_journal_page_first 6264
_journal_paper_doi 10.1021/ja069962h
_journal_volume 128
_journal_year 2006
_chemical_formula_sum 'C32 H16 Co N10 S4'
_chemical_formula_weight 727.72
_chemical_name_systematic
; 
 ? 
;
_space_group_IT_number 78
_symmetry_space_group_name_Hall 'P 4cw'
_symmetry_space_group_name_H-M 'P 43'
_atom_sites_solution_hydrogens geom
_atom_sites_solution_primary direct
_atom_sites_solution_secondary difmap
_audit_creation_method SHELXL-97
_cell_angle_alpha 90.00
_cell_angle_beta 90.00
_cell_angle_gamma 90.00
_cell_formula_units_Z 4
_cell_length_a 8.8980(13)
_cell_length_b 8.8980(13)
_cell_length_c 40.385(8)
_cell_measurement_temperature 293(2)
_cell_volume 3197.5(9)
_computing_structure_refinement 'SHELXL-97 (Sheldrick, 1997)'
_computing_structure_solution 'SHELXS-97 (Sheldrick, 1990)'
_diffrn_ambient_temperature 293(2)
_diffrn_measured_fraction_theta_full 1.000
_diffrn_measured_fraction_theta_max 1.000
_diffrn_radiation_monochromator graphite
_diffrn_radiation_source 'fine-focus sealed tube'
_diffrn_radiation_type MoK\a
_diffrn_radiation_wavelength 0.71073
_diffrn_reflns_av_R_equivalents 0.0359
_diffrn_reflns_av_sigmaI/netI 0.0236
_diffrn_reflns_limit_h_max 9
_diffrn_reflns_limit_h_min -9
_diffrn_reflns_limit_k_max 9
_diffrn_reflns_limit_k_min -9
_diffrn_reflns_limit_l_max 44
_diffrn_reflns_limit_l_min -44
_diffrn_reflns_number 26978
_diffrn_reflns_theta_full 23.27
_diffrn_reflns_theta_max 23.27
_diffrn_reflns_theta_min 2.29
_exptl_absorpt_coefficient_mu 0.840
_exptl_crystal_density_diffrn 1.512
_exptl_crystal_density_method 'not measured'
_exptl_crystal_F_000 1476
_refine_diff_density_max 0.267
_refine_diff_density_min -0.172
_refine_diff_density_rms 0.041
_refine_ls_abs_structure_details 'Flack H D (1983), Acta Cryst. A39, 876-881'
_refine_ls_abs_structure_Flack 0.00
_refine_ls_extinction_method none
_refine_ls_goodness_of_fit_ref 1.076
_refine_ls_hydrogen_treatment mixed
_refine_ls_matrix_type full
_refine_ls_number_parameters 424
_refine_ls_number_reflns 4583
_refine_ls_number_restraints 1
_refine_ls_restrained_S_all 1.076
_refine_ls_R_factor_all 0.0384
_refine_ls_R_factor_gt 0.0312
_refine_ls_shift/su_max 0.000
_refine_ls_shift/su_mean 0.000
_refine_ls_structure_factor_coef Fsqd
_refine_ls_weighting_details 'calc w=1/[\s^2^(Fo^2^)+(0.0589P)^2^+0.0000P] where P=(Fo^2^+2Fc^2^)/3'
_refine_ls_weighting_scheme calc
_refine_ls_wR_factor_gt 0.0819
_refine_ls_wR_factor_ref 0.0875
_reflns_number_gt 4131
_reflns_number_total 4583
_reflns_threshold_expression >2sigma(I)
_cod_data_source_file ja069962h.cmpd-4.cif
_cod_data_source_block c04_cobalt
_cod_database_code 4122120

loop_
_symmetry_equiv_pos_as_xyz
'x, y, z'
'-x, -y, z+1/2'
'-y, x, z+3/4'
'y, -x, z+1/4'

loop_
_atom_site_label
_atom_site_type_symbol
_atom_site_fract_x
_atom_site_fract_y
_atom_site_fract_z
_atom_site_U_iso_or_equiv
_atom_site_adp_type
_atom_site_occupancy
_atom_site_symmetry_multiplicity
_atom_site_calc_flag
_atom_site_refinement_flags
Co Co 0.74394(5) 0.73351(5) 0.059657(19) 0.03705(13) Uani 1 1 d .
S1 S 1.05078(14) 0.68357(16) -0.06331(3) 0.0786(4) Uani 1 1 d .
S2 S 0.89791(15) 1.03703(15) -0.05848(3) 0.0755(4) Uani 1 1 d .
S3 S 0.6351(2) 0.44360(15) 0.18339(3) 0.0912(5) Uani 1 1 d .
S4 S 0.99856(16) 0.57307(15) 0.18325(3) 0.0823(4) Uani 1 1 d .
N1 N 0.8511(3) 0.5175(3) 0.04225(8) 0.0425(8) Uani 1 1 d .
N2 N 0.7773(3) 0.7567(3) 0.01173(8) 0.0394(8) Uani 1 1 d .
N3 N 0.6643(3) 0.9626(4) 0.04732(8) 0.0442(8) Uani 1 1 d .
N4 N 0.5211(3) 0.6324(3) 0.07242(8) 0.0399(7) Uani 1 1 d .
N5 N 0.7487(3) 0.6960(4) 0.10780(7) 0.0417(7) Uani 1 1 d .
N6 N 0.9710(3) 0.8131(3) 0.07671(8) 0.0419(8) Uani 1 1 d .
N7 N 0.8805(7) 0.4796(9) -0.10076(18) 0.160(3) Uani 1 1 d .
N8 N 0.7415(7) 0.9664(8) -0.11637(12) 0.133(2) Uani 1 1 d .
N9 N 0.4240(11) 0.6315(9) 0.21392(19) 0.182(4) Uani 1 1 d .
N10 N 0.9430(8) 0.7634(7) 0.23697(13) 0.130(2) Uani 1 1 d .
C101 C 0.8793(4) 0.3956(4) 0.06017(11) 0.0474(9) Uani 1 1 d .
H10A H 0.8434 0.3926 0.0818 0.057 Uiso 1 1 calc R
C102 C 0.9581(5) 0.2740(5) 0.04873(13) 0.0624(13) Uani 1 1 d .
H10B H 0.9753 0.1908 0.0621 0.075 Uiso 1 1 calc R
C103 C 1.0109(5) 0.2789(5) 0.01688(12) 0.0636(12) Uani 1 1 d .
H10C H 1.0662 0.1989 0.0085 0.076 Uiso 1 1 calc R
C104 C 0.9826(4) 0.4004(5) -0.00237(10) 0.0547(10) Uani 1 1 d .
H10D H 1.0170 0.4031 -0.0241 0.066 Uiso 1 1 calc R
C105 C 0.9013(4) 0.5219(4) 0.01059(9) 0.0418(9) Uani 1 1 d .
C106 C 0.8692(4) 0.6628(4) -0.00563(8) 0.0423(9) Uani 1 1 d .
C107 C 0.9190(4) 0.7416(5) -0.03378(9) 0.0477(9) Uani 1 1 d .
C108 C 0.8529(4) 0.8866(5) -0.03236(9) 0.0518(10) Uani 1 1 d .
C109 C 0.7672(4) 0.8907(4) -0.00340(8) 0.0422(9) Uani 1 1 d .
C110 C 0.6858(4) 1.0051(4) 0.01526(9) 0.0433(9) Uani 1 1 d .
C111 C 0.6348(5) 1.1405(5) 0.00373(11) 0.0590(11) Uani 1 1 d .
H11A H 0.6509 1.1675 -0.0182 0.071 Uiso 1 1 calc R
C112 C 0.5591(5) 1.2374(5) 0.02487(13) 0.0703(14) Uani 1 1 d .
H11B H 0.5221 1.3286 0.0171 0.084 Uiso 1 1 calc R
C113 C 0.5396(5) 1.1965(5) 0.05722(16) 0.0690(14) Uani 1 1 d .
H11C H 0.4911 1.2598 0.0721 0.083 Uiso 1 1 calc R
C114 C 0.5942(4) 1.0585(4) 0.06711(11) 0.0535(11) Uani 1 1 d .
H11D H 0.5810 1.0310 0.0891 0.064 Uiso 1 1 calc R
C115 C 0.9481(7) 0.5606(8) -0.08503(14) 0.0991(19) Uani 1 1 d .
C116 C 0.8036(6) 0.9936(6) -0.09273(12) 0.0823(15) Uani 1 1 d .
C201 C 0.4037(5) 0.6109(4) 0.05231(11) 0.0523(11) Uani 1 1 d .
H20A H 0.4094 0.6467 0.0307 0.063 Uiso 1 1 calc R
C202 C 0.2750(5) 0.5385(5) 0.06212(14) 0.0634(12) Uani 1 1 d .
H20B H 0.1956 0.5249 0.0475 0.076 Uiso 1 1 calc R
C203 C 0.2661(5) 0.4866(6) 0.09395(14) 0.0705(13) Uani 1 1 d .
H20D H 0.1803 0.4368 0.1012 0.085 Uiso 1 1 calc R
C204 C 0.3856(5) 0.5086(5) 0.11532(12) 0.0615(11) Uani 1 1 d .
H20E H 0.3803 0.4744 0.1370 0.074 Uiso 1 1 calc R
C205 C 0.5117(4) 0.5811(4) 0.10424(9) 0.0433(9) Uani 1 1 d .
C206 C 0.6480(4) 0.6096(4) 0.12317(8) 0.0441(9) Uani 1 1 d .
C207 C 0.7088(5) 0.5633(4) 0.15342(9) 0.0530(10) Uani 1 1 d .
C208 C 0.8569(5) 0.6225(4) 0.15443(9) 0.0517(10) Uani 1 1 d .
C209 C 0.8784(4) 0.7040(4) 0.12555(9) 0.0453(9) Uani 1 1 d .
C210 C 0.9990(4) 0.7845(4) 0.10896(9) 0.0459(9) Uani 1 1 d .
C211 C 1.1337(5) 0.8334(5) 0.12331(13) 0.0682(13) Uani 1 1 d .
H21A H 1.1543 0.8144 0.1455 0.082 Uiso 1 1 calc R
C212 C 1.2338(5) 0.9093(6) 0.10414(15) 0.0802(15) Uani 1 1 d .
H21B H 1.3223 0.9447 0.1136 0.096 Uiso 1 1 calc R
C213 C 1.2066(5) 0.9347(5) 0.07113(15) 0.0688(14) Uani 1 1 d .
H21C H 1.2757 0.9845 0.0578 0.083 Uiso 1 1 calc R
C214 C 1.0736(4) 0.8834(4) 0.05894(13) 0.0552(11) Uani 1 1 d .
H21D H 1.0537 0.8990 0.0366 0.066 Uiso 1 1 calc R
C215 C 0.5116(10) 0.5607(8) 0.20167(16) 0.115(2) Uani 1 1 d .
C216 C 0.9620(7) 0.6895(5) 0.21475(13) 0.0803(15) Uani 1 1 d .

loop_
_atom_site_aniso_label
_atom_site_aniso_U_11
_atom_site_aniso_U_22
_atom_site_aniso_U_33
_atom_site_aniso_U_23
_atom_site_aniso_U_13
_atom_site_aniso_U_12
Co 0.0378(3) 0.0426(3) 0.0307(2) 0.0000(2) 0.00020(18) 0.0013(2)
S1 0.0621(7) 0.1145(10) 0.0592(7) -0.0044(7) 0.0236(6) -0.0011(7)
S2 0.0948(9) 0.0852(8) 0.0463(6) 0.0190(6) -0.0071(6) -0.0341(7)
S3 0.1443(13) 0.0678(8) 0.0617(8) 0.0267(7) -0.0051(8) -0.0163(8)
S4 0.1075(11) 0.0821(8) 0.0574(7) -0.0070(6) -0.0387(7) 0.0345(7)
N1 0.0413(17) 0.0429(18) 0.043(2) -0.0033(15) -0.0025(14) 0.0005(13)
N2 0.0442(16) 0.0404(17) 0.0335(18) -0.0019(13) 0.0008(14) 0.0050(13)
N3 0.0416(17) 0.0467(19) 0.044(2) -0.0011(15) 0.0029(14) 0.0003(14)
N4 0.0378(17) 0.0411(17) 0.0408(19) -0.0039(14) -0.0030(13) 0.0028(13)
N5 0.0423(18) 0.0509(18) 0.0318(18) -0.0004(16) 0.0015(13) 0.0057(14)
N6 0.0344(16) 0.0408(17) 0.051(2) -0.0078(14) -0.0043(14) 0.0005(13)
N7 0.124(5) 0.228(8) 0.129(5) -0.118(6) 0.034(4) -0.016(5)
N8 0.134(4) 0.210(7) 0.055(3) 0.034(3) -0.035(3) -0.062(4)
N9 0.227(8) 0.165(6) 0.155(6) -0.015(5) 0.129(7) -0.038(6)
N10 0.206(6) 0.112(4) 0.071(3) -0.030(3) -0.047(4) 0.046(4)
C101 0.053(2) 0.044(2) 0.046(2) 0.0027(19) -0.004(2) -0.0012(17)
C102 0.072(3) 0.044(2) 0.071(3) -0.003(2) -0.014(2) 0.006(2)
C103 0.062(3) 0.056(3) 0.073(3) -0.022(2) -0.001(2) 0.011(2)
C104 0.056(2) 0.061(3) 0.047(2) -0.013(2) 0.0031(18) 0.006(2)
C105 0.0341(19) 0.049(2) 0.043(2) -0.0101(17) -0.0027(16) -0.0018(16)
C106 0.041(2) 0.054(2) 0.0318(19) -0.0058(17) -0.0061(15) -0.0035(17)
C107 0.047(2) 0.067(3) 0.029(2) -0.0050(17) -0.0006(15) -0.0018(19)
C108 0.053(2) 0.067(3) 0.035(2) 0.0067(18) -0.0067(17) -0.0129(19)
C109 0.050(2) 0.047(2) 0.0294(19) 0.0039(16) -0.0051(16) -0.0068(17)
C110 0.041(2) 0.042(2) 0.047(2) 0.0021(17) -0.0112(17) -0.0039(16)
C111 0.071(3) 0.051(3) 0.055(2) 0.006(2) -0.021(2) -0.004(2)
C112 0.082(3) 0.041(2) 0.087(4) -0.003(2) -0.024(3) 0.011(2)
C113 0.063(3) 0.049(3) 0.096(4) -0.019(3) 0.000(3) 0.0084(19)
C114 0.046(2) 0.054(3) 0.061(3) -0.006(2) 0.008(2) 0.0018(18)
C115 0.088(4) 0.151(6) 0.059(3) -0.039(4) 0.015(3) 0.019(4)
C116 0.079(3) 0.117(4) 0.050(3) 0.031(3) 0.000(3) -0.027(3)
C201 0.046(2) 0.055(2) 0.055(3) -0.003(2) -0.013(2) 0.0071(19)
C202 0.043(2) 0.063(3) 0.084(4) -0.012(3) -0.013(2) -0.003(2)
C203 0.045(2) 0.076(3) 0.090(4) -0.011(3) 0.011(3) -0.010(2)
C204 0.063(3) 0.064(3) 0.058(3) -0.003(2) 0.021(2) -0.006(2)
C205 0.044(2) 0.041(2) 0.045(2) -0.0066(16) 0.0090(17) -0.0018(16)
C206 0.058(2) 0.043(2) 0.0315(19) 0.0008(16) 0.0069(17) 0.0024(17)
C207 0.084(3) 0.040(2) 0.035(2) 0.0058(16) -0.0023(19) 0.007(2)
C208 0.065(3) 0.053(2) 0.037(2) -0.0077(17) -0.0117(18) 0.015(2)
C209 0.055(2) 0.047(2) 0.035(2) -0.0070(16) -0.0071(17) 0.0127(17)
C210 0.039(2) 0.050(2) 0.049(2) -0.0199(18) -0.0092(17) 0.0106(17)
C211 0.052(3) 0.083(3) 0.070(3) -0.032(3) -0.015(2) 0.005(2)
C212 0.043(3) 0.097(4) 0.101(4) -0.042(3) -0.009(3) -0.016(2)
C213 0.049(3) 0.062(3) 0.095(4) -0.014(3) -0.002(2) -0.017(2)
C214 0.047(2) 0.045(2) 0.074(3) -0.007(2) 0.004(2) 0.0004(18)
C215 0.157(6) 0.101(5) 0.086(4) 0.006(3) 0.058(4) -0.038(4)
C216 0.120(4) 0.064(3) 0.056(3) 0.001(3) -0.040(3) 0.018(3)

loop_
_atom_type_symbol
_atom_type_description
_atom_type_scat_dispersion_real
_atom_type_scat_dispersion_imag
_atom_type_scat_source
C C 0.0033 0.0016 'International Tables Vol C Tables 4.2.6.8 and 6.1.1.4'
H H 0.0000 0.0000 'International Tables Vol C Tables 4.2.6.8 and 6.1.1.4'
N N 0.0061 0.0033 'International Tables Vol C Tables 4.2.6.8 and 6.1.1.4'
S S 0.1246 0.1234 'International Tables Vol C Tables 4.2.6.8 and 6.1.1.4'
Co Co 0.3494 0.9721 'International Tables Vol C Tables 4.2.6.8 and 6.1.1.4'

loop_
_geom_angle_atom_site_label_1
_geom_angle_atom_site_label_2
_geom_angle_atom_site_label_3
_geom_angle
N2 Co N5 169.45(11)
N2 Co N3 74.37(12)
N5 Co N3 112.59(13)
N2 Co N4 113.73(12)
N5 Co N4 73.97(12)
N3 Co N4 97.94(11)
N2 Co N6 97.61(13)
N5 Co N6 74.48(12)
N3 Co N6 93.82(12)
N4 Co N6 148.45(13)
N2 Co N1 73.71(12)
N5 Co N1 98.85(13)
N3 Co N1 148.06(14)
N4 Co N1 95.95(12)
N6 Co N1 89.09(11)
C115 S1 C107 100.6(2)
C116 S2 C108 102.0(2)
C215 S3 C207 99.9(2)
C216 S4 C208 102.0(2)
C101 N1 C105 118.4(3)
C101 N1 Co 127.3(3)
C105 N1 Co 114.1(2)
C109 N2 C106 110.5(3)
C109 N2 Co 122.0(2)
C106 N2 Co 122.1(2)
C114 N3 C110 117.4(3)
C114 N3 Co 127.4(3)
C110 N3 Co 115.1(2)
C201 N4 C205 118.4(3)
C201 N4 Co 127.6(3)
C205 N4 Co 113.9(2)
C206 N5 C209 110.8(3)
C206 N5 Co 122.8(2)
C209 N5 Co 121.9(2)
C214 N6 C210 119.1(4)
C214 N6 Co 127.2(3)
C210 N6 Co 113.7(2)
N1 C101 C102 123.9(4)
C101 C102 C103 117.9(4)
C104 C103 C102 120.0(4)
C103 C104 C105 119.8(4)
N1 C105 C104 120.0(4)
N1 C105 C106 112.8(3)
C104 C105 C106 127.1(4)
N2 C106 C107 107.4(3)
N2 C106 C105 114.7(3)
C107 C106 C105 137.5(3)
C106 C107 C108 106.9(3)
C106 C107 S1 127.9(3)
C108 C107 S1 125.0(3)
C109 C108 C107 106.5(3)
C109 C108 S2 127.5(3)
C107 C108 S2 125.2(3)
N2 C109 C108 108.7(4)
N2 C109 C110 114.7(3)
C108 C109 C110 136.2(3)
N3 C110 C111 121.4(4)
N3 C110 C109 111.5(3)
C111 C110 C109 127.1(4)
C110 C111 C112 119.9(4)
C113 C112 C111 118.9(4)
C112 C113 C114 118.0(4)
N3 C114 C113 124.4(5)
N7 C115 S1 177.5(7)
N8 C116 S2 178.4(5)
N4 C201 C202 122.9(4)
C203 C202 C201 118.6(4)
C202 C203 C204 119.6(4)
C205 C204 C203 119.5(4)
N4 C205 C204 121.0(4)
N4 C205 C206 112.6(3)
C204 C205 C206 126.4(4)
N5 C206 C207 108.4(3)
N5 C206 C205 114.6(3)
C207 C206 C205 136.9(4)
C206 C207 C208 106.0(3)
C206 C207 S3 129.9(3)
C208 C207 S3 123.8(3)
C209 C208 C207 107.3(3)
C209 C208 S4 125.8(3)
C207 C208 S4 126.0(3)
N5 C209 C208 107.4(4)
N5 C209 C210 114.2(3)
C208 C209 C210 138.3(4)
N6 C210 C211 119.9(4)
N6 C210 C209 113.6(3)
C211 C210 C209 126.5(4)
C212 C211 C210 118.6(5)
C211 C212 C213 121.3(4)
C214 C213 C212 116.6(5)
N6 C214 C213 124.4(5)
N9 C215 S3 175.9(7)
N10 C216 S4 176.1(5)

loop_
_geom_bond_atom_site_label_1
_geom_bond_atom_site_label_2
_geom_bond_distance
Co N2 1.969(3)
Co N5 1.973(3)
Co N3 2.215(3)
Co N4 2.237(3)
Co N6 2.249(3)
Co N1 2.258(3)
S1 C115 1.674(7)
S1 C107 1.750(4)
S2 C116 1.663(5)
S2 C108 1.751(4)
S3 C215 1.685(8)
S3 C207 1.740(4)
S4 C216 1.673(6)
S4 C208 1.771(4)
N1 C101 1.328(5)
N1 C105 1.355(5)
N2 C109 1.342(5)
N2 C106 1.363(5)
N3 C114 1.325(5)
N3 C110 1.363(5)
N4 C201 1.337(5)
N4 C205 1.366(5)
N5 C206 1.334(5)
N5 C209 1.361(5)
N6 C214 1.319(5)
N6 C210 1.350(5)
N7 C115 1.134(7)
N8 C116 1.129(6)
N9 C215 1.118(9)
N10 C216 1.125(6)
C101 C102 1.369(6)
C102 C103 1.370(7)
C103 C104 1.355(6)
C104 C105 1.402(5)
C105 C106 1.443(5)
C106 C107 1.407(5)
C107 C108 1.419(6)
C108 C109 1.397(5)
C109 C110 1.459(6)
C110 C111 1.369(5)
C111 C112 1.388(7)
C112 C113 1.367(7)
C113 C114 1.380(6)
C201 C202 1.372(7)
C202 C203 1.368(7)
C203 C204 1.383(7)
C204 C205 1.370(5)
C205 C206 1.456(5)
C206 C207 1.398(5)
C207 C208 1.420(6)
C208 C209 1.387(6)
C209 C210 1.454(6)
C210 C211 1.401(5)
C211 C212 1.359(7)
C212 C213 1.374(7)
C213 C214 1.361(6)
